data_7246115
loop_
_publ_author_name
'Wilson, Cameron J. G.'
'Wood, Peter A.'
'Parsons, Simon'

_publ_section_title
;
 Discerning subtle high-pressure phase transitions in glyphosate
;
_journal_issue 6
_journal_name_full CrystEngComm
_journal_page_first 988
_journal_page_last 997
_journal_paper_doi 10.1039/D2CE01616H
_journal_volume 25
_journal_year 2023
_chemical_formula_moiety 'C3 H8 N O5 P'
_chemical_formula_sum 'C3 H8 N O5 P'
_chemical_formula_weight 169.07
_chemical_name_common Glyphosate
_chemical_name_systematic N-(Phosphonomethyl)glycine
_space_group_crystal_system monoclinic
_space_group_IT_number 14
_space_group_name_Hall '-P 2ybc'
_space_group_name_H-M_alt 'P 1 21/c 1'
_atom_sites_solution_hydrogens geom
_audit_creation_date 2022-03-01
_audit_creation_method
;
Olex2 1.3
(compiled 2020.11.12 svn.r5f609507 for OlexSys, GUI svn.r6408)
;
_audit_update_record
;
2022-11-30 deposited with the CCDC.	2023-01-11 downloaded from the CCDC.
;
_cell_angle_alpha 90
_cell_angle_beta 110.868(13)
_cell_angle_gamma 90
_cell_formula_units_Z 4
_cell_length_a 8.562(2)
_cell_length_b 7.6058(9)
_cell_length_c 9.3306(12)
_cell_measurement_reflns_used 897
_cell_measurement_temperature 293.15
_cell_measurement_theta_max 20.33
_cell_measurement_theta_min 2.80
_cell_volume 567.76(17)
_computing_cell_refinement 'SAINT V8.40B (?, 2016)'
_computing_data_reduction 'SAINT V8.40B (?, 2016)'
_computing_molecular_graphics 'Olex2 1.3 (Dolomanov et al., 2009)'
_computing_publication_material 'Olex2 1.3 (Dolomanov et al., 2009)'
_computing_structure_refinement 'XL  (Sheldrick, 2008)'
_diffrn_ambient_temperature 293.15
_diffrn_measured_fraction_theta_full 0.464
_diffrn_measured_fraction_theta_max 0.448
_diffrn_measurement_device_type 'Bruker AXS D8 Venture'
_diffrn_measurement_method '\f and \w scans'
_diffrn_radiation_type AgK\a
_diffrn_radiation_wavelength 0.56086
_diffrn_reflns_av_R_equivalents 0.0726
_diffrn_reflns_av_unetI/netI 0.0491
_diffrn_reflns_Laue_measured_fraction_full 0.464
_diffrn_reflns_Laue_measured_fraction_max 0.448
_diffrn_reflns_limit_h_max 7
_diffrn_reflns_limit_h_min -7
_diffrn_reflns_limit_k_max 9
_diffrn_reflns_limit_k_min -9
_diffrn_reflns_limit_l_max 11
_diffrn_reflns_limit_l_min -11
_diffrn_reflns_number 4804
_diffrn_reflns_point_group_measured_fraction_full 0.464
_diffrn_reflns_point_group_measured_fraction_max 0.448
_diffrn_reflns_theta_full 19.665
_diffrn_reflns_theta_max 20.676
_diffrn_reflns_theta_min 2.805
_diffrn_source_current 0.9
_diffrn_source_power 0.045
_diffrn_source_voltage 50.0
_diffrn_standards_number 0
_exptl_absorpt_coefficient_mu 0.235
_exptl_absorpt_correction_T_max 0.7445
_exptl_absorpt_correction_T_min 0.6072
_exptl_absorpt_correction_type multi-scan
_exptl_absorpt_process_details
;
SADABS-2016/2 (Bruker,2016/2) was used for absorption correction.
wR2(int) was 0.0830 before and 0.0617 after correction.
The Ratio of minimum to maximum transmission is 0.8156.
The \l/2 correction factor is Not present.
;
_exptl_crystal_colour 'clear colourless'
_exptl_crystal_colour_lustre clear
_exptl_crystal_colour_primary colourless
_exptl_crystal_density_diffrn 1.978
_exptl_crystal_description plate
_exptl_crystal_F_000 352
_exptl_crystal_preparation 'Powder sample received from Sigma-Aldrich'
_exptl_crystal_recrystallization_method 'The material was recrystallised from water by slow evaporation'
_exptl_crystal_size_max 0.15
_exptl_crystal_size_mid 0.135
_exptl_crystal_size_min 0.05
_refine_diff_density_max 0.208
_refine_diff_density_min -0.250
_refine_diff_density_rms 0.054
_refine_ls_extinction_method none
_refine_ls_goodness_of_fit_ref 1.045
_refine_ls_hydrogen_treatment constr
_refine_ls_matrix_type full
_refine_ls_number_parameters 93
_refine_ls_number_reflns 532
_refine_ls_number_restraints 82
_refine_ls_restrained_S_all 0.988
_refine_ls_R_factor_all 0.0616
_refine_ls_R_factor_gt 0.0397
_refine_ls_shift/su_max 0.000
_refine_ls_shift/su_mean 0.000
_refine_ls_structure_factor_coef Fsqd
_refine_ls_weighting_details 'w=1/[\s^2^(Fo^2^)+(0.0400P)^2^+0.7210P] where P=(Fo^2^+2Fc^2^)/3'
_refine_ls_weighting_scheme calc
_refine_ls_wR_factor_gt 0.0841
_refine_ls_wR_factor_ref 0.0920
_reflns_Friedel_coverage 0.000
_reflns_number_gt 408
_reflns_number_total 532
_reflns_threshold_expression 'I > 2\s(I)'
_cod_data_source_file d2ce01616h2.cif
_cod_data_source_block C3H8NO5P_Ag_3p783GPa
_cod_depositor_comments 'Adding full bibliography for 7246103--7246118.cif.'
_cod_original_cell_volume 567.79(18)
_cod_database_code 7246115
_shelx_shelxl_version_number 2019/1
_shelx_space_group_comment
;
The symmetry employed for this shelxl refinement is uniquely defined
by the following loop, which should always be used as a source of
symmetry information in preference to the above space-group names.
They are only intended as comments.
;
_shelx_estimated_absorpt_t_max 0.988
_shelx_estimated_absorpt_t_min 0.966
_olex2_refinement_description
;
1. Fixed Uiso
 At 1.2 times of:
  All C(H,H) groups, All N(H,H) groups
 At 1.5 times of:
  All O(H) groups
2. Restrained distances
 O1-C1
 1.31 with sigma of 0.01
 O2-C1
 1.204 with sigma of 0.01
 O2-O1
 2.25 with sigma of 0.03
 C2-C1
 1.512 with sigma of 0.01
 C2-O1
 2.305 with sigma of 0.03
 C2-O2
 2.399 with sigma of 0.03
 N3-C2
 1.481 with sigma of 0.01
 N3-C1
 2.481 with sigma of 0.03
 C4-N3
 1.488 with sigma of 0.01
 C4-C2
 2.486 with sigma of 0.03
 P5-C4
 1.815 with sigma of 0.01
 P5-N3
 2.742 with sigma of 0.03
 O3-P5
 1.574 with sigma of 0.01
 O3-C4
 2.676 with sigma of 0.03
 O4-P5
 1.498 with sigma of 0.01
 O4-C4
 2.659 with sigma of 0.03
 O4-O3
 2.544 with sigma of 0.03
 O5-P5
 1.5 with sigma of 0.01
 O5-C4
 2.704 with sigma of 0.03
 O5-O3
 2.456 with sigma of 0.03
 O5-O4
 2.58 with sigma of 0.03
3. Rigid body (RIGU) restrains
 All non-hydrogen atoms
 with sigma for 1-2 distances of 0.005 and sigma for 1-3 distances of 0.005
4.a Secondary CH2 refined with riding coordinates:
 C2(H2A,H2B), N3(H3A,H3B), C4(H4A,H4B)
4.b Idealised tetrahedral OH refined as rotating group:
 O1(H1), O3(H3)
;
_olex2_exptl_crystal_mounting_method 'Merrill Bassett diamond anvil cell'
_olex2_submission_original_sample_id ag_cw21013_0m
_olex2_submission_special_instructions 'No special instructions were received'

loop_
_space_group_symop_operation_xyz
'x, y, z'
'-x, y+1/2, -z+1/2'
'-x, -y, -z'
'x, -y-1/2, z-1/2'

loop_
_atom_site_label
_atom_site_type_symbol
_atom_site_fract_x
_atom_site_fract_y
_atom_site_fract_z
_atom_site_U_iso_or_equiv
_atom_site_adp_type
_atom_site_occupancy
_atom_site_site_symmetry_order
_atom_site_calc_flag
_atom_site_refinement_flags_posn
_atom_site_refinement_flags_adp
_atom_site_refinement_flags_occupancy
_atom_site_disorder_assembly
_atom_site_disorder_group
C1 C 0.0100(11) 0.6160(6) 0.3427(6) 0.020(3) Uani 1 1 d D . . . .
O1 O -0.1513(10) 0.5976(5) 0.2717(5) 0.032(3) Uani 1 1 d D . . . .
H1 H -0.199151 0.610721 0.333091 0.048 Uiso 1 1 calc R U . . .
O2 O 0.0779(9) 0.6801(4) 0.4682(4) 0.032(3) Uani 1 1 d D . . . .
C2 C 0.0999(12) 0.5526(6) 0.2412(7) 0.024(3) Uani 1 1 d D . . . .
H2A H 0.074442 0.429516 0.216771 0.029 Uiso 1 1 calc R U . . .
H2B H 0.062392 0.618623 0.145946 0.029 Uiso 1 1 calc R U . . .
N3 N 0.2806(10) 0.5747(4) 0.3178(5) 0.019(3) Uani 1 1 d D . . . .
H3A H 0.332875 0.502028 0.275094 0.023 Uiso 1 1 calc R U . . .
H3B H 0.308534 0.544156 0.415826 0.023 Uiso 1 1 calc R U . . .
C4 C 0.3396(9) 0.7563(4) 0.3100(5) 0.017(3) Uani 1 1 d D . . . .
H4A H 0.272699 0.838717 0.342916 0.020 Uiso 1 1 calc R U . . .
H4B H 0.326976 0.784260 0.205037 0.020 Uiso 1 1 calc R U . . .
P5 P 0.5562(3) 0.77663(12) 0.43163(16) 0.0202(12) Uani 1 1 d D . . . .
O3 O 0.5466(8) 0.7669(3) 0.5962(3) 0.023(3) Uani 1 1 d D . . . .
H3 H 0.513607 0.861319 0.617044 0.035 Uiso 1 1 calc R U . . .
O4 O 0.6200(8) 0.9515(3) 0.4016(4) 0.019(2) Uani 1 1 d D . . . .
O5 O 0.6534(7) 0.6169(3) 0.4175(3) 0.017(3) Uani 1 1 d D . . . .

loop_
_atom_site_aniso_label
_atom_site_aniso_U_11
_atom_site_aniso_U_22
_atom_site_aniso_U_33
_atom_site_aniso_U_23
_atom_site_aniso_U_13
_atom_site_aniso_U_12
C1 0.022(10) 0.0173(19) 0.023(4) 0.006(2) 0.011(5) 0.005(4)
O1 0.028(10) 0.0438(19) 0.026(3) -0.0038(18) 0.013(5) 0.002(3)
O2 0.037(9) 0.0358(17) 0.026(2) -0.0100(13) 0.014(4) -0.001(2)
C2 0.020(10) 0.025(2) 0.029(4) -0.007(2) 0.012(6) -0.004(4)
N3 0.024(10) 0.0201(17) 0.017(3) 0.0008(15) 0.011(5) 0.005(3)
C4 0.011(9) 0.019(2) 0.017(3) -0.0023(16) 0.001(4) -0.002(3)
P5 0.032(4) 0.0155(5) 0.0203(8) 0.0011(4) 0.0178(17) 0.0005(8)
O3 0.034(10) 0.0227(14) 0.021(2) 0.0014(11) 0.018(4) 0.002(2)
O4 0.020(8) 0.0182(13) 0.023(2) 0.0015(11) 0.012(4) -0.0015(19)
O5 0.009(8) 0.0219(14) 0.021(2) 0.0040(11) 0.005(4) 0.0045(19)

loop_
_atom_type_symbol
_atom_type_description
_atom_type_scat_dispersion_real
_atom_type_scat_dispersion_imag
_atom_type_scat_source
C C 0.0013 0.0009 'International Tables Vol C Tables 4.2.6.8 and 6.1.1.4'
H H 0.0000 0.0000 'International Tables Vol C Tables 4.2.6.8 and 6.1.1.4'
N N 0.0030 0.0020 'International Tables Vol C Tables 4.2.6.8 and 6.1.1.4'
O O 0.0058 0.0036 'International Tables Vol C Tables 4.2.6.8 and 6.1.1.4'
P P 0.0671 0.0586 'International Tables Vol C Tables 4.2.6.8 and 6.1.1.4'

loop_
_geom_angle_atom_site_label_1
_geom_angle_atom_site_label_2
_geom_angle_atom_site_label_3
_geom_angle
_geom_angle_site_symmetry_1
_geom_angle_site_symmetry_3
_geom_angle_publ_flag
O1 C1 C2 109.5(6) . . ?
O2 C1 O1 126.1(7) . . ?
O2 C1 C2 124.3(7) . . ?
C1 O1 H1 109.5 . . ?
C1 C2 H2A 109.6 . . ?
C1 C2 H2B 109.6 . . ?
H2A C2 H2B 108.1 . . ?
N3 C2 C1 110.2(5) . . ?
N3 C2 H2A 109.6 . . ?
N3 C2 H2B 109.6 . . ?
C2 N3 H3A 108.8 . . ?
C2 N3 H3B 108.8 . . ?
C2 N3 C4 113.7(5) . . ?
H3A N3 H3B 107.7 . . ?
C4 N3 H3A 108.8 . . ?
C4 N3 H3B 108.8 . . ?
N3 C4 H4A 109.7 . . ?
N3 C4 H4B 109.7 . . ?
N3 C4 P5 110.0(4) . . ?
H4A C4 H4B 108.2 . . ?
P5 C4 H4A 109.7 . . ?
P5 C4 H4B 109.7 . . ?
O3 P5 C4 102.2(3) . . ?
O4 P5 C4 108.6(3) . . ?
O4 P5 O3 111.96(17) . . ?
O4 P5 O5 116.7(3) . . ?
O5 P5 C4 110.7(2) . . ?
O5 P5 O3 105.74(19) . . ?
P5 O3 H3 109.5 . . ?

loop_
_geom_bond_atom_site_label_1
_geom_bond_atom_site_label_2
_geom_bond_distance
_geom_bond_site_symmetry_2
_geom_bond_publ_flag
C1 O1 1.309(8) . ?
C1 O2 1.209(6) . ?
C1 C2 1.497(7) . ?
O1 H1 0.8200 . ?
C2 H2A 0.9700 . ?
C2 H2B 0.9700 . ?
C2 N3 1.464(8) . ?
N3 H3A 0.8900 . ?
N3 H3B 0.8900 . ?
N3 C4 1.481(5) . ?
C4 H4A 0.9700 . ?
C4 H4B 0.9700 . ?
C4 P5 1.803(7) . ?
P5 O3 1.569(2) . ?
P5 O4 1.502(3) . ?
P5 O5 1.505(4) . ?
O3 H3 0.8200 . ?

loop_
_geom_torsion_atom_site_label_1
_geom_torsion_atom_site_label_2
_geom_torsion_atom_site_label_3
_geom_torsion_atom_site_label_4
_geom_torsion
_geom_torsion_site_symmetry_1
_geom_torsion_site_symmetry_2
_geom_torsion_site_symmetry_3
_geom_torsion_site_symmetry_4
_geom_torsion_publ_flag
C1 C2 N3 C4 -80.1(5) . . . . ?
O1 C1 C2 N3 179.1(4) . . . . ?
O2 C1 C2 N3 1.7(7) . . . . ?
C2 N3 C4 P5 171.3(3) . . . . ?
N3 C4 P5 O3 -70.8(3) . . . . ?
N3 C4 P5 O4 170.7(3) . . . . ?
N3 C4 P5 O5 41.4(3) . . . . ?
